data_4103525
loop_
_publ_author_name
'Meagan E. Evans'
'Ting Li'
'William D. Jones'

_publ_contact_author_address 'Department of Chemistry, University of Rochester, Rochester, New York 14627'
_publ_contact_author_email jones@chem.rochester.edu
_publ_contact_author_name 'William D. Jones'
_publ_section_title
;
 C-H vs C-C Bond Activation of Acetonitrile and Benzonitrile via Oxidative
 Addition: Rhodium vs Nickel and Cp* vs Tp' (Tp' =
 Hydrotris(3,5-dimethylpyrazol-1-yl)borate, Cp* =
 \h5-Pentamethylcyclopentadienyl)
;
_journal_name_full 'Journal of the American Chemical Society'
_journal_page_first 16278
_journal_page_last 16284
_journal_paper_doi 10.1021/ja107927b
_journal_volume 132
_journal_year 2010
_chemical_formula_moiety 'C15 H26 Br N P Rh'
_chemical_formula_sum 'C15 H26 Br N P Rh'
_chemical_formula_weight 434.16
_chemical_name_common jonme10
_chemical_name_systematic
; 
 ? 
;
_space_group_IT_number 61
_symmetry_cell_setting orthorhombic
_symmetry_space_group_name_Hall '-P 2ac 2ab'
_symmetry_space_group_name_H-M 'P b c a'
_atom_sites_solution_hydrogens geom
_atom_sites_solution_primary direct
_atom_sites_solution_secondary difmap
_audit_creation_method SHELXL-97
_cell_angle_alpha 90.00
_cell_angle_beta 90.00
_cell_angle_gamma 90.00
_cell_formula_units_Z 8
_cell_length_a 15.631(4)
_cell_length_b 12.413(3)
_cell_length_c 18.049(4)
_cell_measurement_reflns_used 4062
_cell_measurement_temperature 100.0(1)
_cell_measurement_theta_max 34.46
_cell_measurement_theta_min 2.26
_cell_volume 3502.0(15)
_computing_cell_refinement 'SAINT (Bruker, 2009)'
_computing_data_collection 'APEX2 (Bruker, 2009)'
_computing_data_reduction 'SAINT (Bruker, 2009)'
_computing_molecular_graphics 'SHELXTL (Sheldrick, 2008)'
_computing_publication_material 'SHELXTL (Sheldrick, 2008)'
_computing_structure_refinement 'SHELXL-97 (Sheldrick, 2008)'
_computing_structure_solution 'SIR97 (Altomare et al., 1999)'
_diffrn_ambient_temperature 100.0(1)
_diffrn_measured_fraction_theta_full 0.996
_diffrn_measured_fraction_theta_max 0.996
_diffrn_measurement_device_type 'Bruker SMART APEX II CCD Platform'
_diffrn_measurement_method 'area detector, \w scans per \f'
_diffrn_radiation_monochromator graphite
_diffrn_radiation_source 'fine-focus sealed tube'
_diffrn_radiation_type MoK\a
_diffrn_radiation_wavelength 0.71073
_diffrn_reflns_av_R_equivalents 0.0976
_diffrn_reflns_av_sigmaI/netI 0.0616
_diffrn_reflns_limit_h_max 26
_diffrn_reflns_limit_h_min -26
_diffrn_reflns_limit_k_max 21
_diffrn_reflns_limit_k_min -21
_diffrn_reflns_limit_l_max 30
_diffrn_reflns_limit_l_min -31
_diffrn_reflns_number 79923
_diffrn_reflns_theta_full 37.78
_diffrn_reflns_theta_max 37.78
_diffrn_reflns_theta_min 2.26
_diffrn_standards_number 0
_exptl_absorpt_coefficient_mu 3.337
_exptl_absorpt_correction_T_max 0.8249
_exptl_absorpt_correction_T_min 0.4551
_exptl_absorpt_correction_type multi-scan
_exptl_absorpt_process_details 'SADABS (Sheldrick, 2008)'
_exptl_crystal_colour orange
_exptl_crystal_density_diffrn 1.647
_exptl_crystal_density_method 'not measured'
_exptl_crystal_description plate
_exptl_crystal_F_000 1744
_exptl_crystal_size_max 0.28
_exptl_crystal_size_mid 0.18
_exptl_crystal_size_min 0.06
_refine_diff_density_max 1.819
_refine_diff_density_min -1.112
_refine_diff_density_rms 0.130
_refine_ls_extinction_method none
_refine_ls_goodness_of_fit_ref 1.046
_refine_ls_hydrogen_treatment constr
_refine_ls_matrix_type full
_refine_ls_number_parameters 252
_refine_ls_number_reflns 9368
_refine_ls_number_restraints 23
_refine_ls_restrained_S_all 1.047
_refine_ls_R_factor_all 0.1083
_refine_ls_R_factor_gt 0.0507
_refine_ls_shift/su_max 0.000
_refine_ls_shift/su_mean 0.000
_refine_ls_structure_factor_coef Fsqd
_refine_ls_weighting_details 'calc w=1/[\s^2^(Fo^2^)+(0.0315P)^2^+6.5995P] where P=(Fo^2^+2Fc^2^)/3'
_refine_ls_weighting_scheme calc
_refine_ls_wR_factor_gt 0.0984
_refine_ls_wR_factor_ref 0.1154
_reflns_number_gt 5601
_reflns_number_total 9368
_reflns_threshold_expression >2sigma(I)
_cod_data_source_file ja107927b_si_002_1.cif
_cod_data_source_block 2-Br
_cod_original_cell_volume 3502.1(14)
_cod_database_code 4103525

loop_
_symmetry_equiv_pos_as_xyz
'x, y, z'
'-x+1/2, -y, z+1/2'
'-x, y+1/2, -z+1/2'
'x+1/2, -y+1/2, -z'
'-x, -y, -z'
'x-1/2, y, -z-1/2'
'x, -y-1/2, z-1/2'
'-x-1/2, y-1/2, z'

loop_
_atom_site_label
_atom_site_type_symbol
_atom_site_fract_x
_atom_site_fract_y
_atom_site_fract_z
_atom_site_U_iso_or_equiv
_atom_site_adp_type
_atom_site_occupancy
_atom_site_symmetry_multiplicity
_atom_site_calc_flag
_atom_site_refinement_flags
_atom_site_disorder_assembly
_atom_site_disorder_group
Rh1 Rh 0.573445(19) 0.22140(2) 0.09071(2) 0.01892(6) Uani 0.7369(7) 1 d PD A 1
Br1 Br 0.67333(3) 0.08883(3) 0.02749(3) 0.02804(10) Uani 0.7369(7) 1 d P A 1
C1 C 0.5233(2) 0.0896(3) 0.1504(2) 0.0283(8) Uani 0.7369(7) 1 d PD A 1
H1A H 0.4783 0.0537 0.1207 0.034 Uiso 0.7369(7) 1 calc PR A 1
H1B H 0.5693 0.0366 0.1601 0.034 Uiso 0.7369(7) 1 calc PR A 1
C2 C 0.4885(7) 0.1255(8) 0.2180(4) 0.0433(5) Uani 0.7369(7) 1 d PD A 1
N1 N 0.4483(3) 0.1541(3) 0.2687(2) 0.0454(9) Uani 0.7369(7) 1 d PD A 1
P1 P 0.6763(2) 0.2446(5) 0.1781(3) 0.0218(5) Uani 0.7369(7) 1 d PD A 1
C3 C 0.7744(10) 0.3029(19) 0.1420(11) 0.0350(17) Uani 0.7369(7) 1 d PD A 1
H3A H 0.8142 0.3164 0.1829 0.053 Uiso 0.7369(7) 1 calc PR A 1
H3B H 0.7614 0.3710 0.1169 0.053 Uiso 0.7369(7) 1 calc PR A 1
H3C H 0.8006 0.2529 0.1067 0.053 Uiso 0.7369(7) 1 calc PR A 1
C4 C 0.7148(18) 0.1259(12) 0.2266(11) 0.0338(18) Uani 0.7369(7) 1 d PD A 1
H4A H 0.7312 0.0707 0.1905 0.051 Uiso 0.7369(7) 1 calc PR A 1
H4B H 0.6694 0.0978 0.2587 0.051 Uiso 0.7369(7) 1 calc PR A 1
H4C H 0.7646 0.1452 0.2568 0.051 Uiso 0.7369(7) 1 calc PR A 1
C5 C 0.6471(4) 0.3335(7) 0.2549(4) 0.0377(13) Uani 0.7369(7) 1 d PD A 1
H5A H 0.6921 0.3316 0.2927 0.056 Uiso 0.7369(7) 1 calc PR A 1
H5B H 0.5930 0.3092 0.2767 0.056 Uiso 0.7369(7) 1 calc PR A 1
H5C H 0.6405 0.4073 0.2365 0.056 Uiso 0.7369(7) 1 calc PR A 1
C6 C 0.5527(4) 0.3927(5) 0.0596(4) 0.0240(10) Uani 0.7369(7) 1 d PD A 1
C7 C 0.4792(2) 0.3487(3) 0.0983(3) 0.0231(7) Uani 0.7369(7) 1 d PD A 1
C8 C 0.4432(7) 0.2667(10) 0.0505(7) 0.0256(11) Uani 0.7369(7) 1 d PD A 1
C9 C 0.4967(5) 0.2531(7) -0.0110(3) 0.0238(10) Uani 0.7369(7) 1 d PD A 1
C10 C 0.5650(3) 0.3327(5) -0.0055(2) 0.0239(9) Uani 0.7369(7) 1 d PD A 1
C11 C 0.6015(4) 0.4926(5) 0.0813(3) 0.0274(11) Uani 0.7369(7) 1 d P A 1
H11A H 0.6598 0.4886 0.0615 0.041 Uiso 0.7369(7) 1 calc PR A 1
H11B H 0.6038 0.4979 0.1355 0.041 Uiso 0.7369(7) 1 calc PR A 1
H11C H 0.5726 0.5562 0.0612 0.041 Uiso 0.7369(7) 1 calc PR A 1
C12 C 0.4373(3) 0.3931(4) 0.1660(3) 0.0310(8) Uani 0.7369(7) 1 d P A 1
H12A H 0.4739 0.4488 0.1878 0.047 Uiso 0.7369(7) 1 calc PR A 1
H12B H 0.4286 0.3350 0.2021 0.047 Uiso 0.7369(7) 1 calc PR A 1
H12C H 0.3819 0.4245 0.1527 0.047 Uiso 0.7369(7) 1 calc PR A 1
C13 C 0.3614(4) 0.2088(6) 0.0659(5) 0.0277(11) Uani 0.7369(7) 1 d P A 1
H13A H 0.3133 0.2508 0.0464 0.042 Uiso 0.7369(7) 1 calc PR A 1
H13B H 0.3545 0.1996 0.1195 0.042 Uiso 0.7369(7) 1 calc PR A 1
H13C H 0.3626 0.1380 0.0420 0.042 Uiso 0.7369(7) 1 calc PR A 1
C14 C 0.4861(9) 0.1774(10) -0.0745(5) 0.0341(13) Uani 0.7369(7) 1 d PD A 1
H14A H 0.4391 0.1274 -0.0640 0.051 Uiso 0.7369(7) 1 calc PR A 1
H14B H 0.5391 0.1367 -0.0817 0.051 Uiso 0.7369(7) 1 calc PR A 1
H14C H 0.4730 0.2184 -0.1195 0.051 Uiso 0.7369(7) 1 calc PR A 1
C15 C 0.6310(4) 0.3515(6) -0.0647(3) 0.0347(11) Uani 0.7369(7) 1 d P A 1
H15A H 0.6697 0.4094 -0.0491 0.052 Uiso 0.7369(7) 1 calc PR A 1
H15B H 0.6025 0.3720 -0.1109 0.052 Uiso 0.7369(7) 1 calc PR A 1
H15C H 0.6639 0.2852 -0.0725 0.052 Uiso 0.7369(7) 1 calc PR A 1
Rh1' Rh 0.55259(6) 0.23439(7) 0.11446(6) 0.01892(6) Uani 0.2631(7) 1 d PD A 5
Br1' Br 0.48102(17) 0.15536(18) 0.22802(13) 0.0433(5) Uani 0.2631(7) 1 d P A 5
C1' C 0.5854(6) 0.0751(6) 0.0868(6) 0.032(2) Uani 0.2631(7) 1 d PD A 5
H1C H 0.5974 0.0345 0.1329 0.039 Uiso 0.2631(7) 1 calc PR A 5
H1D H 0.5361 0.0405 0.0620 0.039 Uiso 0.2631(7) 1 calc PR A 5
C2' C 0.6580(9) 0.0687(14) 0.0395(9) 0.02804(10) Uani 0.2631(7) 1 d PD A 5
N1' N 0.7112(7) 0.0658(10) -0.0057(6) 0.0454(9) Uani 0.2631(7) 1 d PD A 5
P1' P 0.6717(7) 0.2548(16) 0.1854(8) 0.0218(5) Uani 0.2631(7) 1 d PD A 5
C3' C 0.769(3) 0.294(5) 0.137(3) 0.0350(17) Uani 0.2631(7) 1 d PD A 5
H3D H 0.7636 0.3692 0.1198 0.053 Uiso 0.2631(7) 1 calc PR A 5
H3E H 0.7776 0.2472 0.0937 0.053 Uiso 0.2631(7) 1 calc PR A 5
H3F H 0.8181 0.2882 0.1701 0.053 Uiso 0.2631(7) 1 calc PR A 5
C4' C 0.707(5) 0.130(3) 0.229(3) 0.0338(18) Uani 0.2631(7) 1 d PD A 5
H4D H 0.7114 0.0733 0.1916 0.051 Uiso 0.2631(7) 1 calc PR A 5
H4E H 0.6658 0.1087 0.2671 0.051 Uiso 0.2631(7) 1 calc PR A 5
H4F H 0.7633 0.1415 0.2520 0.051 Uiso 0.2631(7) 1 calc PR A 5
C5' C 0.6649(16) 0.347(2) 0.2629(14) 0.0377(13) Uani 0.2631(7) 1 d PD A 5
H5D H 0.7227 0.3677 0.2786 0.056 Uiso 0.2631(7) 1 calc PR A 5
H5E H 0.6351 0.3123 0.3042 0.056 Uiso 0.2631(7) 1 calc PR A 5
H5F H 0.6334 0.4119 0.2478 0.056 Uiso 0.2631(7) 1 calc PR A 5
C6' C 0.5414(12) 0.4029(18) 0.0758(12) 0.0240(10) Uani 0.2631(7) 1 d PD A 5
C7' C 0.4601(8) 0.3707(11) 0.1047(9) 0.0231(7) Uani 0.2631(7) 1 d PD A 5
C8' C 0.435(2) 0.277(3) 0.060(2) 0.0256(11) Uani 0.2631(7) 1 d PD A 5
C9' C 0.4951(16) 0.260(2) 0.0050(13) 0.0238(10) Uani 0.2631(7) 1 d PD A 5
C10' C 0.5658(11) 0.3345(17) 0.0169(8) 0.0239(9) Uani 0.2631(7) 1 d PD A 5
C11' C 0.5892(13) 0.5023(18) 0.1016(11) 0.0274(11) Uani 0.2631(7) 1 d P A 5
H11D H 0.6501 0.4852 0.1069 0.041 Uiso 0.2631(7) 1 calc PR A 5
H11E H 0.5663 0.5258 0.1495 0.041 Uiso 0.2631(7) 1 calc PR A 5
H11F H 0.5821 0.5601 0.0651 0.041 Uiso 0.2631(7) 1 calc PR A 5
C12' C 0.4122(9) 0.4197(12) 0.1645(9) 0.0310(8) Uani 0.2631(7) 1 d P A 5
H12D H 0.4493 0.4697 0.1917 0.047 Uiso 0.2631(7) 1 calc PR A 5
H12E H 0.3918 0.3635 0.1983 0.047 Uiso 0.2631(7) 1 calc PR A 5
H12F H 0.3632 0.4591 0.1442 0.047 Uiso 0.2631(7) 1 calc PR A 5
C13' C 0.3457(13) 0.226(2) 0.0718(17) 0.0277(11) Uani 0.2631(7) 1 d P A 5
H13D H 0.3016 0.2756 0.0535 0.042 Uiso 0.2631(7) 1 calc PR A 5
H13E H 0.3365 0.2125 0.1247 0.042 Uiso 0.2631(7) 1 calc PR A 5
H13F H 0.3425 0.1581 0.0445 0.042 Uiso 0.2631(7) 1 calc PR A 5
C14' C 0.486(3) 0.184(3) -0.0583(17) 0.0341(13) Uani 0.2631(7) 1 d PD A 5
H14D H 0.4519 0.1222 -0.0431 0.051 Uiso 0.2631(7) 1 calc PR A 5
H14E H 0.5430 0.1601 -0.0741 0.051 Uiso 0.2631(7) 1 calc PR A 5
H14F H 0.4578 0.2212 -0.0996 0.051 Uiso 0.2631(7) 1 calc PR A 5
C15' C 0.6362(12) 0.3433(19) -0.0394(9) 0.0347(11) Uani 0.2631(7) 1 d P A 5
H15D H 0.6144 0.3791 -0.0840 0.052 Uiso 0.2631(7) 1 calc PR A 5
H15E H 0.6566 0.2711 -0.0523 0.052 Uiso 0.2631(7) 1 calc PR A 5
H15F H 0.6835 0.3854 -0.0187 0.052 Uiso 0.2631(7) 1 calc PR A 5

loop_
_atom_site_aniso_label
_atom_site_aniso_U_11
_atom_site_aniso_U_22
_atom_site_aniso_U_33
_atom_site_aniso_U_23
_atom_site_aniso_U_13
_atom_site_aniso_U_12
Rh1 0.01321(11) 0.01840(11) 0.02514(15) 0.00137(11) -0.00008(10) 0.00051(9)
Br1 0.0226(2) 0.0254(2) 0.0362(2) -0.00064(17) 0.00376(16) 0.00455(15)
C1 0.0238(16) 0.0208(16) 0.040(2) 0.0042(15) -0.0003(15) -0.0021(13)
C2 0.0233(7) 0.0625(16) 0.0440(9) 0.0304(9) -0.0005(6) -0.0034(9)
N1 0.047(2) 0.043(2) 0.046(2) 0.0050(18) 0.0127(19) 0.0075(17)
P1 0.0166(5) 0.0260(14) 0.0227(11) -0.0005(6) -0.0003(7) 0.0016(5)
C3 0.018(3) 0.042(4) 0.045(3) 0.008(2) -0.002(3) -0.0057(18)
C4 0.024(6) 0.037(2) 0.040(2) 0.0094(18) -0.006(2) 0.0040(15)
C5 0.045(4) 0.040(3) 0.027(2) -0.0094(18) -0.007(2) -0.005(3)
C6 0.018(2) 0.0211(19) 0.033(4) 0.0054(19) -0.0028(16) 0.0020(16)
C7 0.0162(19) 0.020(2) 0.0327(18) 0.0042(16) 0.0005(16) 0.0041(12)
C8 0.020(2) 0.027(3) 0.029(4) 0.0044(16) -0.0026(15) 0.000(2)
C9 0.0175(11) 0.0292(18) 0.025(4) 0.000(2) -0.005(2) 0.0023(12)
C10 0.0156(11) 0.0273(14) 0.029(3) 0.004(2) -0.0061(19) 0.0014(10)
C11 0.024(2) 0.0207(18) 0.038(4) -0.001(2) -0.0001(19) -0.0015(15)
C12 0.028(2) 0.025(2) 0.040(2) -0.0051(18) 0.0031(18) 0.0069(14)
C13 0.015(3) 0.033(3) 0.035(2) 0.000(2) 0.004(2) -0.0012(18)
C14 0.0224(13) 0.049(3) 0.031(5) -0.008(3) -0.001(3) -0.0027(16)
C15 0.0212(16) 0.045(2) 0.038(3) 0.013(3) 0.005(2) 0.0023(15)
Rh1' 0.01321(11) 0.01840(11) 0.02514(15) 0.00137(11) -0.00008(10) 0.00051(9)
Br1' 0.0233(7) 0.0625(16) 0.0440(9) 0.0304(9) -0.0005(6) -0.0034(9)
C1' 0.032(5) 0.021(5) 0.044(7) 0.006(5) -0.010(5) 0.002(4)
C2' 0.0226(2) 0.0254(2) 0.0362(2) -0.00064(17) 0.00376(16) 0.00455(15)
N1' 0.047(2) 0.043(2) 0.046(2) 0.0050(18) 0.0127(19) 0.0075(17)
P1' 0.0166(5) 0.0260(14) 0.0227(11) -0.0005(6) -0.0003(7) 0.0016(5)
C3' 0.018(3) 0.042(4) 0.045(3) 0.008(2) -0.002(3) -0.0057(18)
C4' 0.024(6) 0.037(2) 0.040(2) 0.0094(18) -0.006(2) 0.0040(15)
C5' 0.045(4) 0.040(3) 0.027(2) -0.0094(18) -0.007(2) -0.005(3)
C6' 0.018(2) 0.0211(19) 0.033(4) 0.0054(19) -0.0028(16) 0.0020(16)
C7' 0.0162(19) 0.020(2) 0.0327(18) 0.0042(16) 0.0005(16) 0.0041(12)
C8' 0.020(2) 0.027(3) 0.029(4) 0.0044(16) -0.0026(15) 0.000(2)
C9' 0.0175(11) 0.0292(18) 0.025(4) 0.000(2) -0.005(2) 0.0023(12)
C10' 0.0156(11) 0.0273(14) 0.029(3) 0.004(2) -0.0061(19) 0.0014(10)
C11' 0.024(2) 0.0207(18) 0.038(4) -0.001(2) -0.0001(19) -0.0015(15)
C12' 0.028(2) 0.025(2) 0.040(2) -0.0051(18) 0.0031(18) 0.0069(14)
C13' 0.015(3) 0.033(3) 0.035(2) 0.000(2) 0.004(2) -0.0012(18)
C14' 0.0224(13) 0.049(3) 0.031(5) -0.008(3) -0.001(3) -0.0027(16)
C15' 0.0212(16) 0.045(2) 0.038(3) 0.013(3) 0.005(2) 0.0023(15)

loop_
_atom_type_symbol
_atom_type_description
_atom_type_scat_dispersion_real
_atom_type_scat_dispersion_imag
_atom_type_scat_source
C C 0.0033 0.0016 'International Tables Vol C Tables 4.2.6.8 and 6.1.1.4'
H H 0.0000 0.0000 'International Tables Vol C Tables 4.2.6.8 and 6.1.1.4'
N N 0.0061 0.0033 'International Tables Vol C Tables 4.2.6.8 and 6.1.1.4'
P P 0.1023 0.0942 'International Tables Vol C Tables 4.2.6.8 and 6.1.1.4'
Br Br -0.2901 2.4595 'International Tables Vol C Tables 4.2.6.8 and 6.1.1.4'
Rh Rh -1.1178 0.9187 'International Tables Vol C Tables 4.2.6.8 and 6.1.1.4'

loop_
_geom_angle_atom_site_label_1
_geom_angle_atom_site_label_2
_geom_angle_atom_site_label_3
_geom_angle
C1 Rh1 C7 106.32(16)
C1 Rh1 C10 149.17(17)
C7 Rh1 C10 63.59(18)
C1 Rh1 C6 144.75(15)
C7 Rh1 C6 38.61(15)
C10 Rh1 C6 36.81(18)
C1 Rh1 C9 110.9(2)
C7 Rh1 C9 63.7(2)
C10 Rh1 C9 38.25(18)
C6 Rh1 C9 62.9(3)
C1 Rh1 C8 91.3(3)
C7 Rh1 C8 38.44(17)
C10 Rh1 C8 62.3(3)
C6 Rh1 C8 62.9(3)
C9 Rh1 C8 36.6(3)
C1 Rh1 P1 90.4(2)
C7 Rh1 P1 110.16(18)
C10 Rh1 P1 120.4(2)
C6 Rh1 P1 99.0(2)
C9 Rh1 P1 158.6(3)
C8 Rh1 P1 147.05(19)
C1 Rh1 Br1 87.44(10)
C7 Rh1 Br1 156.93(14)
C10 Rh1 Br1 95.08(14)
C6 Rh1 Br1 126.58(11)
C9 Rh1 Br1 94.3(2)
C8 Rh1 Br1 125.28(16)
P1 Rh1 Br1 87.67(10)
C2 C1 Rh1 109.9(5)
C2 C1 H1A 109.7
Rh1 C1 H1A 109.7
C2 C1 H1B 109.7
Rh1 C1 H1B 109.7
H1A C1 H1B 108.2
N1 C2 C1 170.1(12)
C4 P1 C3 102.5(6)
C4 P1 C5 102.0(6)
C3 P1 C5 104.0(5)
C4 P1 Rh1 117.8(9)
C3 P1 Rh1 113.5(8)
C5 P1 Rh1 115.2(2)
C10 C6 C7 108.1(4)
C10 C6 C11 125.8(4)
C7 C6 C11 125.8(4)
C10 C6 Rh1 71.6(3)
C7 C6 Rh1 68.5(3)
C11 C6 Rh1 130.4(5)
C8 C7 C6 106.6(4)
C8 C7 C12 125.2(4)
C6 C7 C12 127.1(4)
C8 C7 Rh1 73.3(6)
C6 C7 Rh1 72.9(3)
C12 C7 Rh1 128.3(3)
C9 C8 C7 109.0(4)
C9 C8 C13 127.0(6)
C7 C8 C13 124.1(6)
C9 C8 Rh1 71.5(6)
C7 C8 Rh1 68.2(6)
C13 C8 Rh1 126.8(11)
C8 C9 C10 107.5(4)
C8 C9 C14 128.2(7)
C10 C9 C14 124.2(7)
C8 C9 Rh1 71.9(8)
C10 C9 Rh1 70.7(4)
C14 C9 Rh1 125.6(8)
C6 C10 C9 108.5(4)
C6 C10 C15 127.3(5)
C9 C10 C15 124.0(5)
C6 C10 Rh1 71.6(4)
C9 C10 Rh1 71.1(4)
C15 C10 Rh1 127.6(4)
C1' Rh1' C8' 109.6(7)
C1' Rh1' C10' 108.9(6)
C8' Rh1' C10' 64.4(9)
C1' Rh1' C9' 91.3(8)
C8' Rh1' C9' 37.2(6)
C10' Rh1' C9' 39.0(5)
C1' Rh1' C6' 146.5(5)
C8' Rh1' C6' 63.4(10)
C10' Rh1' C6' 37.6(5)
C9' Rh1' C6' 63.0(8)
C1' Rh1' C7' 148.4(5)
C8' Rh1' C7' 38.9(6)
C10' Rh1' C7' 64.1(6)
C9' Rh1' C7' 63.5(7)
C6' Rh1' C7' 37.6(4)
C1' Rh1' P1' 92.2(5)
C8' Rh1' P1' 158.2(8)
C10' Rh1' P1' 108.4(7)
C9' Rh1' P1' 145.7(8)
C6' Rh1' P1' 97.9(8)
C7' Rh1' P1' 119.4(6)
C1' Rh1' Br1' 86.3(3)
C8' Rh1' Br1' 95.1(9)
C10' Rh1' Br1' 157.3(5)
C9' Rh1' Br1' 127.2(6)
C6' Rh1' Br1' 125.9(4)
C7' Rh1' Br1' 94.1(4)
P1' Rh1' Br1' 87.1(5)
C2' C1' Rh1' 112.9(9)
C2' C1' H1C 109.0
Rh1' C1' H1C 109.0
C2' C1' H1D 109.0
Rh1' C1' H1D 109.0
H1C C1' H1D 107.8
N1' C2' C1' 172.3(19)
C5' P1' C4' 102.8(16)
C5' P1' C3' 104.5(15)
C4' P1' C3' 100.6(16)
C5' P1' Rh1' 117.2(9)
C4' P1' Rh1' 113(3)
C3' P1' Rh1' 116(2)
C10' C6' C7' 110.3(12)
C10' C6' C11' 125.9(14)
C7' C6' C11' 123.6(14)
C10' C6' Rh1' 69.4(11)
C7' C6' Rh1' 72.0(10)
C11' C6' Rh1' 129.3(18)
C6' C7' C12' 127.9(14)
C6' C7' C8' 104.8(12)
C12' C7' C8' 127.3(14)
C6' C7' Rh1' 70.4(11)
C12' C7' Rh1' 126.5(11)
C8' C7' Rh1' 67(2)
C9' C8' C7' 110.1(13)
C9' C8' C13' 129.8(19)
C7' C8' C13' 119.3(18)
C9' C8' Rh1' 73(2)
C7' C8' Rh1' 73.9(18)
C13' C8' Rh1' 127(3)
C8' C9' C10' 107.8(13)
C8' C9' C14' 126(2)
C10' C9' C14' 126(2)
C8' C9' Rh1' 69(2)
C10' C9' Rh1' 69.4(12)
C14' C9' Rh1' 130(3)
C6' C10' C9' 106.7(12)
C6' C10' C15' 131.6(17)
C9' C10' C15' 120.2(16)
C6' C10' Rh1' 72.9(12)
C9' C10' Rh1' 71.5(14)
C15' C10' Rh1' 131.4(13)

loop_
_geom_bond_atom_site_label_1
_geom_bond_atom_site_label_2
_geom_bond_distance
Rh1 C1 2.109(4)
Rh1 C7 2.164(4)
Rh1 C10 2.223(5)
Rh1 C6 2.223(8)
Rh1 C9 2.228(9)
Rh1 C8 2.233(16)
Rh1 P1 2.2708(16)
Rh1 Br1 2.5393(7)
C1 C2 1.408(4)
C1 H1A 0.9900
C1 H1B 0.9900
C2 N1 1.165(4)
P1 C4 1.817(6)
P1 C3 1.817(6)
P1 C5 1.829(6)
C3 H3A 0.9800
C3 H3B 0.9800
C3 H3C 0.9800
C4 H4A 0.9800
C4 H4B 0.9800
C4 H4C 0.9800
C5 H5A 0.9800
C5 H5B 0.9800
C5 H5C 0.9800
C6 C10 1.404(6)
C6 C7 1.452(6)
C6 C11 1.507(8)
C7 C8 1.449(7)
C7 C12 1.491(6)
C8 C9 1.400(6)
C8 C13 1.493(10)
C9 C10 1.458(6)
C9 C14 1.491(5)
C10 C15 1.504(7)
C11 H11A 0.9800
C11 H11B 0.9800
C11 H11C 0.9800
C12 H12A 0.9800
C12 H12B 0.9800
C12 H12C 0.9800
C13 H13A 0.9800
C13 H13B 0.9800
C13 H13C 0.9800
C14 H14A 0.9800
C14 H14B 0.9800
C14 H14C 0.9800
C15 H15A 0.9800
C15 H15B 0.9800
C15 H15C 0.9800
Rh1' C1' 2.102(8)
Rh1' C8' 2.14(5)
Rh1' C10' 2.166(18)
Rh1' C9' 2.19(3)
Rh1' C6' 2.21(3)
Rh1' C7' 2.233(12)
Rh1' P1' 2.273(4)
Rh1' Br1' 2.533(2)
C1' C2' 1.422(5)
C1' H1C 0.9900
C1' H1D 0.9900
C2' N1' 1.166(5)
P1' C5' 1.814(14)
P1' C4' 1.823(15)
P1' C3' 1.826(15)
C3' H3D 0.9800
C3' H3E 0.9800
C3' H3F 0.9800
C4' H4D 0.9800
C4' H4E 0.9800
C4' H4F 0.9800
C5' H5D 0.9800
C5' H5E 0.9800
C5' H5F 0.9800
C6' C10' 1.413(15)
C6' C7' 1.431(14)
C6' C11' 1.52(3)
C7' C12' 1.448(19)
C7' C8' 1.460(15)
C8' C9' 1.383(15)
C8' C13' 1.55(3)
C9' C10' 1.457(15)
C9' C14' 1.485(9)
C10' C15' 1.50(2)
C11' H11D 0.9800
C11' H11E 0.9800
C11' H11F 0.9800
C12' H12D 0.9800
C12' H12E 0.9800
C12' H12F 0.9800
C13' H13D 0.9800
C13' H13E 0.9800
C13' H13F 0.9800
C14' H14D 0.9800
C14' H14E 0.9800
C14' H14F 0.9800
C15' H15D 0.9800
C15' H15E 0.9800
C15' H15F 0.9800

loop_
_geom_torsion_atom_site_label_1
_geom_torsion_atom_site_label_2
_geom_torsion_atom_site_label_3
_geom_torsion_atom_site_label_4
_geom_torsion
C7 Rh1 C1 C2 -44.4(6)
C10 Rh1 C1 C2 -109.9(6)
C6 Rh1 C1 C2 -39.6(7)
C9 Rh1 C1 C2 -111.9(6)
C8 Rh1 C1 C2 -80.3(6)
P1 Rh1 C1 C2 66.8(6)
Br1 Rh1 C1 C2 154.4(6)
Rh1 C1 C2 N1 101(6)
C1 Rh1 P1 C4 31.4(8)
C7 Rh1 P1 C4 139.0(8)
C10 Rh1 P1 C4 -150.5(8)
C6 Rh1 P1 C4 177.3(8)
C9 Rh1 P1 C4 -151.9(10)
C8 Rh1 P1 C4 124.4(11)
Br1 Rh1 P1 C4 -56.0(8)
C1 Rh1 P1 C3 151.1(8)
C7 Rh1 P1 C3 -101.3(8)
C10 Rh1 P1 C3 -30.8(8)
C6 Rh1 P1 C3 -63.0(8)
C9 Rh1 P1 C3 -32.2(10)
C8 Rh1 P1 C3 -115.9(10)
Br1 Rh1 P1 C3 63.7(8)
C1 Rh1 P1 C5 -89.1(5)
C7 Rh1 P1 C5 18.5(5)
C10 Rh1 P1 C5 89.0(5)
C6 Rh1 P1 C5 56.8(5)
C9 Rh1 P1 C5 87.6(7)
C8 Rh1 P1 C5 3.9(9)
Br1 Rh1 P1 C5 -176.5(5)
C1 Rh1 C6 C10 -126.3(3)
C7 Rh1 C6 C10 -118.9(5)
C9 Rh1 C6 C10 -37.9(3)
C8 Rh1 C6 C10 -79.2(4)
P1 Rh1 C6 C10 130.0(3)
Br1 Rh1 C6 C10 36.2(4)
C1 Rh1 C6 C7 -7.4(5)
C10 Rh1 C6 C7 118.9(5)
C9 Rh1 C6 C7 81.0(3)
C8 Rh1 C6 C7 39.7(3)
P1 Rh1 C6 C7 -111.1(3)
Br1 Rh1 C6 C7 155.1(2)
C1 Rh1 C6 C11 111.9(4)
C7 Rh1 C6 C11 119.3(6)
C10 Rh1 C6 C11 -121.8(5)
C9 Rh1 C6 C11 -159.7(5)
C8 Rh1 C6 C11 159.0(5)
P1 Rh1 C6 C11 8.2(4)
Br1 Rh1 C6 C11 -85.6(4)
C10 C6 C7 C8 -5.2(10)
C11 C6 C7 C8 168.8(10)
Rh1 C6 C7 C8 -66.1(8)
C10 C6 C7 C12 -173.6(5)
C11 C6 C7 C12 0.5(11)
Rh1 C6 C7 C12 125.5(5)
C10 C6 C7 Rh1 60.9(5)
C11 C6 C7 Rh1 -125.0(8)
C1 Rh1 C7 C8 -70.6(6)
C10 Rh1 C7 C8 78.0(5)
C6 Rh1 C7 C8 113.8(6)
C9 Rh1 C7 C8 35.1(5)
P1 Rh1 C7 C8 -167.2(6)
Br1 Rh1 C7 C8 54.0(6)
C1 Rh1 C7 C6 175.5(3)
C10 Rh1 C7 C6 -35.8(3)
C9 Rh1 C7 C6 -78.7(4)
C8 Rh1 C7 C6 -113.8(6)
P1 Rh1 C7 C6 79.0(4)
Br1 Rh1 C7 C6 -59.8(5)
C1 Rh1 C7 C12 51.4(4)
C10 Rh1 C7 C12 -160.0(5)
C6 Rh1 C7 C12 -124.1(5)
C9 Rh1 C7 C12 157.1(5)
C8 Rh1 C7 C12 122.1(7)
P1 Rh1 C7 C12 -45.2(5)
Br1 Rh1 C7 C12 176.1(2)
C6 C7 C8 C9 5.7(15)
C12 C7 C8 C9 174.3(8)
Rh1 C7 C8 C9 -60.1(11)
C6 C7 C8 C13 -173.6(13)
C12 C7 C8 C13 -5(2)
Rh1 C7 C8 C13 120.6(16)
C6 C7 C8 Rh1 65.8(5)
C12 C7 C8 Rh1 -125.5(6)
C1 Rh1 C8 C9 -124.7(5)
C7 Rh1 C8 C9 120.2(8)
C10 Rh1 C8 C9 38.6(5)
C6 Rh1 C8 C9 80.3(5)
P1 Rh1 C8 C9 142.6(6)
Br1 Rh1 C8 C9 -37.0(7)
C1 Rh1 C8 C7 115.1(5)
C10 Rh1 C8 C7 -81.5(5)
C6 Rh1 C8 C7 -39.9(4)
C9 Rh1 C8 C7 -120.2(8)
P1 Rh1 C8 C7 22.4(10)
Br1 Rh1 C8 C7 -157.1(3)
C1 Rh1 C8 C13 -1.9(6)
C7 Rh1 C8 C13 -117.0(8)
C10 Rh1 C8 C13 161.4(6)
C6 Rh1 C8 C13 -156.9(7)
C9 Rh1 C8 C13 122.8(7)
P1 Rh1 C8 C13 -94.6(7)
Br1 Rh1 C8 C13 85.8(7)
C7 C8 C9 C10 -4.0(15)
C13 C8 C9 C10 175.3(13)
Rh1 C8 C9 C10 -62.1(7)
C7 C8 C9 C14 179.6(11)
C13 C8 C9 C14 -1(3)
Rh1 C8 C9 C14 121.5(13)
C7 C8 C9 Rh1 58.1(10)
C13 C8 C9 Rh1 -122.7(17)
C1 Rh1 C9 C8 61.6(5)
C7 Rh1 C9 C8 -36.8(5)
C10 Rh1 C9 C8 -116.7(7)
C6 Rh1 C9 C8 -80.3(5)
P1 Rh1 C9 C8 -114.9(6)
Br1 Rh1 C9 C8 150.5(5)
C1 Rh1 C9 C10 178.3(3)
C7 Rh1 C9 C10 79.9(4)
C6 Rh1 C9 C10 36.5(3)
C8 Rh1 C9 C10 116.7(7)
P1 Rh1 C9 C10 1.9(8)
Br1 Rh1 C9 C10 -92.8(3)
C1 Rh1 C9 C14 -62.9(8)
C7 Rh1 C9 C14 -161.3(8)
C10 Rh1 C9 C14 118.7(9)
C6 Rh1 C9 C14 155.2(8)
C8 Rh1 C9 C14 -124.5(10)
P1 Rh1 C9 C14 120.6(8)
Br1 Rh1 C9 C14 26.0(8)
C7 C6 C10 C9 2.9(8)
C11 C6 C10 C9 -171.2(8)
Rh1 C6 C10 C9 61.9(6)
C7 C6 C10 C15 177.3(5)
C11 C6 C10 C15 3.3(11)
Rh1 C6 C10 C15 -123.7(6)
C7 C6 C10 Rh1 -59.0(5)
C11 C6 C10 Rh1 127.0(8)
C8 C9 C10 C6 0.7(12)
C14 C9 C10 C6 177.3(10)
Rh1 C9 C10 C6 -62.2(5)
C8 C9 C10 C15 -174.0(10)
C14 C9 C10 C15 2.6(14)
Rh1 C9 C10 C15 123.1(6)
C8 C9 C10 Rh1 62.9(10)
C14 C9 C10 Rh1 -120.5(11)
C1 Rh1 C10 C6 114.9(4)
C7 Rh1 C10 C6 37.6(3)
C9 Rh1 C10 C6 117.9(5)
C8 Rh1 C10 C6 80.9(3)
P1 Rh1 C10 C6 -61.3(3)
Br1 Rh1 C10 C6 -151.6(3)
C1 Rh1 C10 C9 -3.0(5)
C7 Rh1 C10 C9 -80.3(4)
C6 Rh1 C10 C9 -117.9(5)
C8 Rh1 C10 C9 -36.9(3)
P1 Rh1 C10 C9 -179.2(3)
Br1 Rh1 C10 C9 90.5(4)
C1 Rh1 C10 C15 -121.8(5)
C7 Rh1 C10 C15 160.9(6)
C6 Rh1 C10 C15 123.3(6)
C9 Rh1 C10 C15 -118.8(7)
C8 Rh1 C10 C15 -155.7(6)
P1 Rh1 C10 C15 62.0(6)
Br1 Rh1 C10 C15 -28.3(5)
C8' Rh1' C1' C2' 109.6(14)
C10' Rh1' C1' C2' 40.9(12)
C9' Rh1' C1' C2' 76.5(12)
C6' Rh1' C1' C2' 38.4(16)
C7' Rh1' C1' C2' 111.9(12)
P1' Rh1' C1' C2' -69.4(12)
Br1' Rh1' C1' C2' -156.3(11)
Rh1' C1' C2' N1' -82(13)
C1' Rh1' P1' C5' -150.7(16)
C8' Rh1' P1' C5' 32(3)
C10' Rh1' P1' C5' 98.5(16)
C9' Rh1' P1' C5' 113.7(19)
C6' Rh1' P1' C5' 61.3(17)
C7' Rh1' P1' C5' 28.5(18)
Br1' Rh1' P1' C5' -64.6(16)
C1' Rh1' P1' C4' -31(2)
C8' Rh1' P1' C4' 151(3)
C10' Rh1' P1' C4' -142(2)
C9' Rh1' P1' C4' -127(3)
C6' Rh1' P1' C4' -179(2)
C7' Rh1' P1' C4' 148(2)
Br1' Rh1' P1' C4' 55(2)
C1' Rh1' P1' C3' 85(2)
C8' Rh1' P1' C3' -93(4)
C10' Rh1' P1' C3' -26(2)
C9' Rh1' P1' C3' -11(3)
C6' Rh1' P1' C3' -63(2)
C7' Rh1' P1' C3' -96(2)
Br1' Rh1' P1' C3' 171(2)
C1' Rh1' C6' C10' 3.9(16)
C8' Rh1' C6' C10' -81.7(11)
C9' Rh1' C6' C10' -39.9(9)
C7' Rh1' C6' C10' -120.8(15)
P1' Rh1' C6' C10' 110.0(10)
Br1' Rh1' C6' C10' -157.8(8)
C1' Rh1' C6' C7' 124.6(10)
C8' Rh1' C6' C7' 39.0(9)
C10' Rh1' C6' C7' 120.8(15)
C9' Rh1' C6' C7' 80.8(11)
P1' Rh1' C6' C7' -129.2(10)
Br1' Rh1' C6' C7' -37.1(12)
C1' Rh1' C6' C11' -116.3(15)
C8' Rh1' C6' C11' 158.1(17)
C10' Rh1' C6' C11' -120.2(17)
C9' Rh1' C6' C11' -160.1(16)
C7' Rh1' C6' C11' 119.0(18)
P1' Rh1' C6' C11' -10.2(14)
Br1' Rh1' C6' C11' 82.0(14)
C10' C6' C7' C12' -179.4(17)
C11' C6' C7' C12' -4(4)
Rh1' C6' C7' C12' 121.5(17)
C10' C6' C7' C8' 0(3)
C11' C6' C7' C8' 176(3)
Rh1' C6' C7' C8' -59(3)
C10' C6' C7' Rh1' 59.1(17)
C11' C6' C7' Rh1' -126(3)
C1' Rh1' C7' C6' -119.7(12)
C8' Rh1' C7' C6' -116.3(17)
C10' Rh1' C7' C6' -35.7(9)
C9' Rh1' C7' C6' -79.4(11)
P1' Rh1' C7' C6' 61.7(12)
Br1' Rh1' C7' C6' 150.7(10)
C1' Rh1' C7' C12' 117.1(14)
C8' Rh1' C7' C12' 121(2)
C10' Rh1' C7' C12' -158.9(15)
C9' Rh1' C7' C12' 157.4(16)
C6' Rh1' C7' C12' -123.2(18)
P1' Rh1' C7' C12' -61.5(15)
Br1' Rh1' C7' C12' 27.5(13)
C1' Rh1' C7' C8' -3.4(18)
C10' Rh1' C7' C8' 80.6(14)
C9' Rh1' C7' C8' 36.9(13)
C6' Rh1' C7' C8' 116.3(17)
P1' Rh1' C7' C8' 178.0(15)
Br1' Rh1' C7' C8' -93.0(14)
C6' C7' C8' C9' -4(5)
C12' C7' C8' C9' 176(3)
Rh1' C7' C8' C9' -65(4)
C6' C7' C8' C13' -175(4)
C12' C7' C8' C13' 5(6)
Rh1' C7' C8' C13' 124(5)
C6' C7' C8' Rh1' 60.9(18)
C12' C7' C8' Rh1' -119(2)
C1' Rh1' C8' C9' -64.6(17)
C10' Rh1' C8' C9' 37.5(14)
C6' Rh1' C8' C9' 79.6(16)
C7' Rh1' C8' C9' 117(2)
P1' Rh1' C8' C9' 113(2)
Br1' Rh1' C8' C9' -152.5(15)
C1' Rh1' C8' C7' 178.1(10)
C10' Rh1' C8' C7' -79.8(13)
C9' Rh1' C8' C7' -117(2)
C6' Rh1' C8' C7' -37.7(11)
P1' Rh1' C8' C7' -5(4)
Br1' Rh1' C8' C7' 90.2(12)
C1' Rh1' C8' C13' 63.3(19)
C10' Rh1' C8' C13' 165(2)
C9' Rh1' C8' C13' 128(3)
C6' Rh1' C8' C13' -153(2)
C7' Rh1' C8' C13' -115(2)
P1' Rh1' C8' C13' -119(3)
Br1' Rh1' C8' C13' -24.6(19)
C7' C8' C9' C10' 6(5)
C13' C8' C9' C10' 176(4)
Rh1' C8' C9' C10' -59(2)
C7' C8' C9' C14' -170(4)
C13' C8' C9' C14' 0(8)
Rh1' C8' C9' C14' 125(4)
C7' C8' C9' Rh1' 65(3)
C13' C8' C9' Rh1' -125(6)
C1' Rh1' C9' C8' 121.6(16)
C10' Rh1' C9' C8' -119(2)
C6' Rh1' C9' C8' -80.8(17)
C7' Rh1' C9' C8' -38.6(15)
P1' Rh1' C9' C8' -142.5(16)
Br1' Rh1' C9' C8' 35.3(19)
C1' Rh1' C9' C10' -119.0(11)
C8' Rh1' C9' C10' 119(2)
C6' Rh1' C9' C10' 38.5(9)
C7' Rh1' C9' C10' 80.7(11)
P1' Rh1' C9' C10' -23(2)
Br1' Rh1' C9' C10' 154.6(9)
C1' Rh1' C9' C14' 1(3)
C8' Rh1' C9' C14' -121(3)
C10' Rh1' C9' C14' 120(3)
C6' Rh1' C9' C14' 159(3)
C7' Rh1' C9' C14' -159(3)
P1' Rh1' C9' C14' 97(3)
Br1' Rh1' C9' C14' -85(3)
C7' C6' C10' C9' 3(3)
C11' C6' C10' C9' -172(3)
Rh1' C6' C10' C9' 64.0(18)
C7' C6' C10' C15' 168.6(18)
C11' C6' C10' C15' -6(4)
Rh1' C6' C10' C15' -131(2)
C7' C6' C10' Rh1' -60.6(17)
C11' C6' C10' Rh1' 124(3)
C8' C9' C10' C6' -6(4)
C14' C9' C10' C6' 170(3)
Rh1' C9' C10' C6' -65.0(17)
C8' C9' C10' C15' -173(3)
C14' C9' C10' C15' 3(5)
Rh1' C9' C10' C15' 127.8(18)
C8' C9' C10' Rh1' 59(3)
C14' C9' C10' Rh1' -125(4)
C1' Rh1' C10' C6' -177.7(9)
C8' Rh1' C10' C6' 79.0(11)
C9' Rh1' C10' C6' 114.8(16)
C7' Rh1' C10' C6' 35.6(9)
P1' Rh1' C10' C6' -78.8(11)
Br1' Rh1' C10' C6' 52.4(16)
C1' Rh1' C10' C9' 67.5(12)
C8' Rh1' C10' C9' -35.7(12)
C6' Rh1' C10' C9' -114.8(16)
C7' Rh1' C10' C9' -79.2(12)
P1' Rh1' C10' C9' 166.5(12)
Br1' Rh1' C10' C9' -62.4(19)
C1' Rh1' C10' C15' -46.9(19)
C8' Rh1' C10' C15' -150(2)
C9' Rh1' C10' C15' -114(2)
C6' Rh1' C10' C15' 131(2)
C7' Rh1' C10' C15' 166(2)
P1' Rh1' C10' C15' 52.1(19)
Br1' Rh1' C10' C15' -176.7(12)
